data_7006878
loop_
_publ_author_name
'MacDougall, Dugald J.'
'Noll, Bruce C.'
'Kennedy, Alan R.'
'Henderson, Kenneth W.'

_publ_section_title
;
 4-Methoxy- and 4-cyano-substituted lithium aryloxides: electronic
 effects of substituents on aggregation.
;
_journal_issue 15
_journal_name_full 'Dalton transactions (Cambridge, England : 2003)'
_journal_page_first 1875
_journal_page_last 1884
_journal_paper_doi 10.1039/b515011f
_journal_year 2006
_chemical_formula_moiety 'C34 H28 Li2 N6 O2, C5 H5 N'
_chemical_formula_sum 'C39 H33 Li2 N7 O2'
_chemical_formula_weight 645.60
_chemical_name_common 'lithium 4-cyanophenoxide pyridine'
_chemical_name_systematic
;
?
;
_space_group_IT_number 5
_symmetry_cell_setting monoclinic
_symmetry_space_group_name_Hall 'C 2y'
_symmetry_space_group_name_H-M 'C 1 2 1'
_atom_sites_solution_hydrogens geom
_atom_sites_solution_primary direct
_atom_sites_solution_secondary difmap
_audit_creation_method SHELXL-97
_cell_angle_alpha 90.00
_cell_angle_beta 122.969(2)
_cell_angle_gamma 90.00
_cell_formula_units_Z 4
_cell_length_a 26.4622(9)
_cell_length_b 9.1840(5)
_cell_length_c 17.4818(9)
_cell_measurement_reflns_used 3252
_cell_measurement_temperature 123(2)
_cell_measurement_theta_max 25.03
_cell_measurement_theta_min 1.00
_cell_volume 3564.4(3)
_computing_data_collection 'Denzo & Collect'
_computing_structure_refinement 'SHELXL-97 (Sheldrick, 1997)'
_diffrn_ambient_temperature 123(2)
_diffrn_measured_fraction_theta_full 0.995
_diffrn_measured_fraction_theta_max 0.995
_diffrn_measurement_device_type 'Nonius Kappa CCD'
_diffrn_measurement_method 'phi and omega scans'
_diffrn_radiation_monochromator graphite
_diffrn_radiation_source 'fine-focus sealed tube'
_diffrn_radiation_type MoK\a
_diffrn_radiation_wavelength 0.71073
_diffrn_reflns_av_R_equivalents 0.0574
_diffrn_reflns_av_sigmaI/netI 0.0781
_diffrn_reflns_limit_h_max 31
_diffrn_reflns_limit_h_min -31
_diffrn_reflns_limit_k_max 10
_diffrn_reflns_limit_k_min -10
_diffrn_reflns_limit_l_max 20
_diffrn_reflns_limit_l_min -20
_diffrn_reflns_number 6016
_diffrn_reflns_theta_full 24.95
_diffrn_reflns_theta_max 24.95
_diffrn_reflns_theta_min 1.39
_exptl_absorpt_coefficient_mu 0.076
_exptl_absorpt_correction_type none
_exptl_crystal_colour 'clear colorless'
_exptl_crystal_density_diffrn 1.203
_exptl_crystal_density_method 'not measured'
_exptl_crystal_description needle
_exptl_crystal_F_000 1352
_exptl_crystal_size_max 0.70
_exptl_crystal_size_mid 0.25
_exptl_crystal_size_min 0.10
_refine_diff_density_max 0.519
_refine_diff_density_min -0.354
_refine_diff_density_rms 0.048
_refine_ls_extinction_method none
_refine_ls_goodness_of_fit_ref 1.061
_refine_ls_hydrogen_treatment constr
_refine_ls_matrix_type full
_refine_ls_number_parameters 437
_refine_ls_number_reflns 3323
_refine_ls_number_restraints 1
_refine_ls_restrained_S_all 1.061
_refine_ls_R_factor_all 0.1142
_refine_ls_R_factor_gt 0.0638
_refine_ls_shift/su_max 0.001
_refine_ls_shift/su_mean 0.000
_refine_ls_structure_factor_coef Fsqd
_refine_ls_weighting_details 'calc w=1/[\s^2^(Fo^2^)+(0.0508P)^2^+5.5440P] where P=(Fo^2^+2Fc^2^)/3'
_refine_ls_weighting_scheme calc
_refine_ls_wR_factor_gt 0.1268
_refine_ls_wR_factor_ref 0.1474
_reflns_number_gt 2221
_reflns_number_total 3323
_reflns_threshold_expression I>2sigma(I)
_cod_data_source_file b515011f.txt
_cod_data_source_block hend23
_cod_original_sg_symbol_H-M C2
_cod_database_code 7006878

loop_
_symmetry_equiv_pos_as_xyz
'x, y, z'
'-x, y, -z'
'x+1/2, y+1/2, z'
'-x+1/2, y+1/2, -z'

loop_
_atom_site_label
_atom_site_type_symbol
_atom_site_fract_x
_atom_site_fract_y
_atom_site_fract_z
_atom_site_U_iso_or_equiv
_atom_site_adp_type
_atom_site_occupancy
_atom_site_symmetry_multiplicity
_atom_site_calc_flag
_atom_site_refinement_flags
_atom_site_disorder_assembly
_atom_site_disorder_group
Li1 Li 0.2172(4) 0.9940(11) 0.2752(6) 0.036(2) Uani 1 1 d . . .
Li2 Li 0.2684(4) 0.8900(12) 0.1918(6) 0.034(2) Uani 1 1 d . . .
O1 O 0.19918(15) 1.0043(4) 0.1546(2) 0.0348(10) Uani 1 1 d . . .
O2 O 0.28603(16) 0.8780(4) 0.3144(2) 0.0343(10) Uani 1 1 d . . .
N1 N -0.0448(2) 1.3025(6) -0.2113(3) 0.0417(13) Uani 1 1 d . . .
N2 N 0.5298(2) 0.6051(7) 0.6922(3) 0.0466(15) Uani 1 1 d . . .
N3 N 0.2340(2) 1.2007(6) 0.3326(3) 0.0364(12) Uani 1 1 d . . .
N4 N 0.1588(2) 0.8829(6) 0.3005(3) 0.0357(13) Uani 1 1 d . . .
N5 N 0.2402(2) 0.6970(6) 0.1193(3) 0.0384(13) Uani 1 1 d . . .
N6 N 0.3378(2) 0.9971(6) 0.1925(3) 0.0378(13) Uani 1 1 d . . .
N7 N 0.0000 0.5611(9) 0.0000 0.051(2) Uani 1 2 d S . .
C1 C 0.1519(2) 1.0608(6) 0.0828(3) 0.0279(14) Uani 1 1 d . . .
C2 C 0.1171(2) 1.1688(6) 0.0908(3) 0.0293(14) Uani 1 1 d . . .
H2 H 0.1282 1.1987 0.1500 0.035 Uiso 1 1 calc R . .
C3 C 0.0683(2) 1.2321(7) 0.0169(4) 0.0329(14) Uani 1 1 d . . .
H3 H 0.0467 1.3065 0.0251 0.040 Uiso 1 1 calc R . .
C4 C 0.0499(2) 1.1867(6) -0.0719(4) 0.0296(14) Uani 1 1 d . . .
C5 C 0.0824(2) 1.0778(7) -0.0824(4) 0.0348(15) Uani 1 1 d . . .
H5 H 0.0700 1.0453 -0.1417 0.042 Uiso 1 1 calc R . .
C6 C 0.1322(2) 1.0172(7) -0.0075(4) 0.0344(15) Uani 1 1 d . . .
H6 H 0.1541 0.9443 -0.0161 0.041 Uiso 1 1 calc R . .
C7 C -0.0031(3) 1.2505(7) -0.1505(4) 0.0359(15) Uani 1 1 d . . .
C8 C 0.3333(2) 0.8254(6) 0.3879(3) 0.0270(14) Uani 1 1 d . . .
C9 C 0.3723(2) 0.7272(7) 0.3843(4) 0.0327(14) Uani 1 1 d . . .
H9 H 0.3647 0.6996 0.3266 0.039 Uiso 1 1 calc R . .
C10 C 0.4218(2) 0.6688(7) 0.4626(3) 0.0326(15) Uani 1 1 d . . .
H10 H 0.4472 0.6015 0.4578 0.039 Uiso 1 1 calc R . .
C11 C 0.4343(2) 0.7086(7) 0.5479(3) 0.0339(14) Uani 1 1 d . . .
C12 C 0.3963(2) 0.8046(7) 0.5547(4) 0.0353(15) Uani 1 1 d . . .
H12 H 0.4043 0.8310 0.6128 0.042 Uiso 1 1 calc R . .
C13 C 0.3465(2) 0.8619(6) 0.4760(3) 0.0306(14) Uani 1 1 d . . .
H13 H 0.3207 0.9271 0.4813 0.037 Uiso 1 1 calc R . .
C14 C 0.4876(3) 0.6512(7) 0.6290(4) 0.0365(15) Uani 1 1 d . . .
C15 C 0.2422(3) 1.2390(7) 0.4111(4) 0.0384(15) Uani 1 1 d . . .
H15 H 0.2294 1.1726 0.4389 0.046 Uiso 1 1 calc R . .
C16 C 0.2678(3) 1.3671(7) 0.4559(4) 0.0406(16) Uani 1 1 d . . .
H16 H 0.2725 1.3887 0.5126 0.049 Uiso 1 1 calc R . .
C17 C 0.2864(3) 1.4629(7) 0.4160(4) 0.0405(16) Uani 1 1 d . . .
H17 H 0.3064 1.5504 0.4464 0.049 Uiso 1 1 calc R . .
C18 C 0.2760(3) 1.4320(8) 0.3323(4) 0.0471(17) Uani 1 1 d . . .
H18 H 0.2867 1.4993 0.3021 0.057 Uiso 1 1 calc R . .
C19 C 0.2493(3) 1.2991(8) 0.2923(4) 0.0482(17) Uani 1 1 d . . .
H19 H 0.2417 1.2773 0.2338 0.058 Uiso 1 1 calc R . .
C20 C 0.1665(3) 0.7381(7) 0.3078(4) 0.0385(16) Uani 1 1 d . . .
H20 H 0.1947 0.6972 0.2963 0.046 Uiso 1 1 calc R . .
C21 C 0.1363(3) 0.6453(8) 0.3306(4) 0.0438(17) Uani 1 1 d . . .
H21 H 0.1435 0.5435 0.3342 0.053 Uiso 1 1 calc R . .
C22 C 0.0952(3) 0.7015(8) 0.3485(4) 0.0470(17) Uani 1 1 d . . .
H22 H 0.0742 0.6403 0.3660 0.056 Uiso 1 1 calc R . .
C23 C 0.0859(3) 0.8498(7) 0.3400(4) 0.0420(17) Uani 1 1 d . . .
H23 H 0.0576 0.8927 0.3506 0.050 Uiso 1 1 calc R . .
C24 C 0.1179(3) 0.9362(7) 0.3160(4) 0.0424(17) Uani 1 1 d . . .
H24 H 0.1107 1.0381 0.3101 0.051 Uiso 1 1 calc R . .
C25 C 0.2665(3) 0.6036(8) 0.0928(4) 0.0431(16) Uani 1 1 d . . .
H25 H 0.3056 0.6259 0.1065 0.052 Uiso 1 1 calc R . .
C26 C 0.2396(3) 0.4764(7) 0.0466(4) 0.0416(16) Uani 1 1 d . . .
H26 H 0.2598 0.4139 0.0284 0.050 Uiso 1 1 calc R . .
C27 C 0.1836(3) 0.4407(8) 0.0271(4) 0.0433(16) Uani 1 1 d . . .
H27 H 0.1649 0.3518 -0.0028 0.052 Uiso 1 1 calc R . .
C28 C 0.1550(3) 0.5359(7) 0.0518(4) 0.0480(18) Uani 1 1 d . . .
H28 H 0.1156 0.5155 0.0379 0.058 Uiso 1 1 calc R . .
C29 C 0.1842(3) 0.6613(7) 0.0968(4) 0.0433(16) Uani 1 1 d . . .
H29 H 0.1638 0.7270 0.1130 0.052 Uiso 1 1 calc R . .
C30 C 0.3301(3) 1.1412(8) 0.1780(4) 0.0477(18) Uani 1 1 d . . .
H30 H 0.2922 1.1812 0.1609 0.057 Uiso 1 1 calc R . .
C31 C 0.3734(3) 1.2346(8) 0.1861(5) 0.059(2) Uani 1 1 d . . .
H31 H 0.3660 1.3363 0.1771 0.070 Uiso 1 1 calc R . .
C32 C 0.4276(3) 1.1772(8) 0.2077(5) 0.058(2) Uani 1 1 d . . .
H32 H 0.4581 1.2382 0.2119 0.070 Uiso 1 1 calc R . .
C33 C 0.4370(3) 1.0297(9) 0.2229(5) 0.057(2) Uani 1 1 d . . .
H33 H 0.4742 0.9872 0.2386 0.069 Uiso 1 1 calc R . .
C34 C 0.3914(3) 0.9448(8) 0.2149(4) 0.0427(17) Uani 1 1 d . . .
H34 H 0.3984 0.8433 0.2260 0.051 Uiso 1 1 calc R . .
C35 C 0.0190(3) 0.6378(7) 0.0755(5) 0.0490(18) Uani 1 1 d . . .
H35 H 0.0332 0.5863 0.1307 0.059 Uiso 1 1 calc R . .
C36 C 0.0193(3) 0.7868(8) 0.0782(5) 0.057(2) Uani 1 1 d . . .
H36 H 0.0327 0.8373 0.1335 0.069 Uiso 1 1 calc R . .
C37 C 0.0000 0.8600(10) 0.0000 0.048(3) Uani 1 2 d S . .
H37 H 0.0000 0.9634 0.0000 0.058 Uiso 1 2 calc SR . .
N8 N 0.5000 0.3470(12) 0.5000 0.085(3) Uiso 1 2 d S . .
C40 C 0.4487(5) 0.2686(11) 0.4548(7) 0.094(3) Uiso 1 1 d . . .
H40 H 0.4113 0.3189 0.4243 0.113 Uiso 1 1 calc R . .
C39 C 0.4481(5) 0.1162(13) 0.4507(7) 0.115(4) Uiso 1 1 d . . .
H39 H 0.4120 0.0623 0.4141 0.138 Uiso 1 1 calc R . .
C38 C 0.5000 0.054(2) 0.5000 0.131(6) Uiso 1 2 d S . .
H38 H 0.5000 -0.0494 0.5000 0.157 Uiso 1 2 calc SR . .

loop_
_atom_site_aniso_label
_atom_site_aniso_U_11
_atom_site_aniso_U_22
_atom_site_aniso_U_33
_atom_site_aniso_U_23
_atom_site_aniso_U_13
_atom_site_aniso_U_12
Li1 0.037(5) 0.035(6) 0.030(5) -0.010(5) 0.014(4) -0.005(5)
Li2 0.039(5) 0.038(6) 0.027(5) 0.002(5) 0.019(4) 0.003(5)
O1 0.028(2) 0.041(3) 0.030(2) 0.005(2) 0.0119(18) 0.010(2)
O2 0.032(2) 0.036(2) 0.028(2) 0.0041(19) 0.0113(18) 0.0029(19)
N1 0.040(3) 0.048(3) 0.030(3) 0.003(3) 0.014(2) 0.008(3)
N2 0.038(3) 0.064(4) 0.029(3) 0.006(3) 0.013(3) 0.001(3)
N3 0.043(3) 0.033(3) 0.037(3) -0.006(3) 0.024(2) -0.003(3)
N4 0.037(3) 0.031(3) 0.032(3) 0.002(2) 0.015(2) 0.003(3)
N5 0.040(3) 0.037(3) 0.037(3) -0.002(3) 0.020(2) -0.004(3)
N6 0.034(3) 0.041(4) 0.038(3) -0.002(3) 0.020(2) 0.001(3)
N7 0.056(5) 0.029(5) 0.070(6) 0.000 0.035(5) 0.000
C1 0.026(3) 0.035(4) 0.021(3) -0.001(3) 0.011(3) -0.001(3)
C2 0.029(3) 0.034(4) 0.026(3) -0.003(3) 0.016(3) -0.001(3)
C3 0.026(3) 0.038(4) 0.034(3) 0.000(3) 0.015(3) 0.004(3)
C4 0.026(3) 0.028(4) 0.031(3) 0.006(3) 0.013(2) 0.002(3)
C5 0.032(3) 0.043(4) 0.024(3) -0.002(3) 0.013(3) 0.000(3)
C6 0.034(3) 0.034(4) 0.034(3) 0.000(3) 0.017(3) 0.006(3)
C7 0.035(3) 0.033(4) 0.034(3) 0.004(3) 0.016(3) -0.002(3)
C8 0.025(3) 0.027(3) 0.026(3) 0.008(3) 0.011(3) 0.001(3)
C9 0.033(3) 0.033(3) 0.028(3) -0.002(3) 0.014(3) -0.001(3)
C10 0.029(3) 0.039(4) 0.031(3) -0.002(3) 0.017(3) 0.004(3)
C11 0.033(3) 0.034(4) 0.026(3) 0.003(3) 0.010(3) -0.001(3)
C12 0.038(3) 0.038(4) 0.030(3) 0.004(3) 0.019(3) 0.003(3)
C13 0.033(3) 0.030(3) 0.028(3) 0.004(3) 0.016(3) 0.004(3)
C14 0.038(3) 0.043(4) 0.031(3) 0.001(3) 0.021(3) -0.005(3)
C15 0.049(4) 0.036(4) 0.039(4) -0.002(3) 0.031(3) -0.008(3)
C16 0.048(4) 0.043(4) 0.034(3) -0.006(3) 0.025(3) 0.002(3)
C17 0.040(3) 0.035(4) 0.043(4) -0.014(3) 0.020(3) -0.012(3)
C18 0.052(4) 0.051(4) 0.040(4) -0.005(3) 0.027(3) -0.018(4)
C19 0.054(4) 0.055(4) 0.038(4) -0.007(4) 0.027(3) -0.008(4)
C20 0.043(4) 0.028(4) 0.038(3) -0.004(3) 0.018(3) 0.000(3)
C21 0.050(4) 0.033(4) 0.048(4) 0.006(3) 0.026(3) -0.001(3)
C22 0.045(4) 0.043(5) 0.055(4) 0.001(4) 0.029(3) -0.007(3)
C23 0.034(3) 0.047(4) 0.047(4) -0.001(3) 0.023(3) 0.008(3)
C24 0.037(3) 0.033(4) 0.045(4) 0.001(3) 0.014(3) 0.003(3)
C25 0.036(3) 0.047(4) 0.049(4) -0.013(3) 0.025(3) -0.008(3)
C26 0.043(4) 0.038(4) 0.055(4) -0.009(3) 0.035(3) 0.000(3)
C27 0.049(4) 0.039(4) 0.048(4) -0.006(3) 0.030(3) -0.007(3)
C28 0.044(4) 0.044(4) 0.065(4) -0.011(4) 0.035(4) -0.009(3)
C29 0.040(4) 0.043(4) 0.055(4) -0.007(3) 0.032(3) -0.004(3)
C30 0.043(4) 0.042(5) 0.062(5) 0.006(4) 0.031(4) 0.004(3)
C31 0.056(4) 0.040(4) 0.079(5) 0.013(4) 0.036(4) -0.002(4)
C32 0.044(4) 0.058(6) 0.069(5) 0.019(4) 0.029(4) -0.002(4)
C33 0.036(4) 0.071(6) 0.062(5) 0.010(4) 0.025(3) 0.006(4)
C34 0.039(4) 0.040(4) 0.041(4) 0.000(3) 0.016(3) 0.002(3)
C35 0.053(4) 0.044(5) 0.044(4) 0.006(4) 0.023(3) 0.002(3)
C36 0.067(5) 0.042(5) 0.046(4) -0.016(4) 0.020(4) -0.003(4)
C37 0.064(6) 0.024(5) 0.049(6) 0.000 0.025(5) 0.000

loop_
_atom_type_symbol
_atom_type_description
_atom_type_scat_dispersion_real
_atom_type_scat_dispersion_imag
_atom_type_scat_source
Li Li -0.0003 0.0001 'International Tables Vol C Tables 4.2.6.8 and 6.1.1.4'
O O 0.0106 0.0060 'International Tables Vol C Tables 4.2.6.8 and 6.1.1.4'
N N 0.0061 0.0033 'International Tables Vol C Tables 4.2.6.8 and 6.1.1.4'
C C 0.0033 0.0016 'International Tables Vol C Tables 4.2.6.8 and 6.1.1.4'
H H 0.0000 0.0000 'International Tables Vol C Tables 4.2.6.8 and 6.1.1.4'

loop_
_geom_angle_atom_site_label_1
_geom_angle_atom_site_label_2
_geom_angle_atom_site_label_3
_geom_angle
_geom_angle_site_symmetry_1
_geom_angle_site_symmetry_3
_geom_angle_publ_flag
O2 Li1 O1 92.4(5) . . ?
O2 Li1 N3 115.4(5) . . ?
O1 Li1 N3 110.5(5) . . ?
O2 Li1 N4 109.0(5) . . ?
O1 Li1 N4 119.5(5) . . ?
N3 Li1 N4 109.4(5) . . ?
O2 Li1 Li2 46.8(3) . . ?
O1 Li1 Li2 45.6(3) . . ?
N3 Li1 Li2 123.8(5) . . ?
N4 Li1 Li2 126.8(5) . . ?
O1 Li2 O2 91.0(4) . . ?
O1 Li2 N5 107.9(5) . . ?
O2 Li2 N5 114.8(5) . . ?
O1 Li2 N6 115.2(5) . . ?
O2 Li2 N6 109.9(5) . . ?
N5 Li2 N6 115.6(5) . . ?
O1 Li2 Li1 45.6(3) . . ?
O2 Li2 Li1 45.4(3) . . ?
N5 Li2 Li1 121.7(5) . . ?
N6 Li2 Li1 122.8(5) . . ?
C1 O1 Li2 142.5(4) . . ?
C1 O1 Li1 128.3(4) . . ?
Li2 O1 Li1 88.8(4) . . ?
C8 O2 Li1 141.8(5) . . ?
C8 O2 Li2 129.6(5) . . ?
Li1 O2 Li2 87.8(4) . . ?
C15 N3 C19 116.4(5) . . ?
C15 N3 Li1 128.2(5) . . ?
C19 N3 Li1 114.2(5) . . ?
C20 N4 C24 116.1(6) . . ?
C20 N4 Li1 114.4(6) . . ?
C24 N4 Li1 129.4(5) . . ?
C25 N5 C29 116.0(5) . . ?
C25 N5 Li2 133.0(5) . . ?
C29 N5 Li2 111.0(5) . . ?
C34 N6 C30 116.0(6) . . ?
C34 N6 Li2 128.6(5) . . ?
C30 N6 Li2 115.0(5) . . ?
C35 N7 C35 116.0(8) . 2 ?
O1 C1 C2 121.4(5) . . ?
O1 C1 C6 122.3(5) . . ?
C2 C1 C6 116.3(5) . . ?
C3 C2 C1 122.6(5) . . ?
C3 C2 H2 118.7 . . ?
C1 C2 H2 118.7 . . ?
C2 C3 C4 119.8(6) . . ?
C2 C3 H3 120.1 . . ?
C4 C3 H3 120.1 . . ?
C5 C4 C3 119.1(5) . . ?
C5 C4 C7 120.8(5) . . ?
C3 C4 C7 120.0(5) . . ?
C6 C5 C4 120.4(5) . . ?
C6 C5 H5 119.8 . . ?
C4 C5 H5 119.8 . . ?
C5 C6 C1 121.7(6) . . ?
C5 C6 H6 119.2 . . ?
C1 C6 H6 119.2 . . ?
N1 C7 C4 178.8(7) . . ?
O2 C8 C9 122.1(5) . . ?
O2 C8 C13 121.3(5) . . ?
C9 C8 C13 116.6(5) . . ?
C10 C9 C8 122.0(5) . . ?
C10 C9 H9 119.0 . . ?
C8 C9 H9 119.0 . . ?
C9 C10 C11 120.2(5) . . ?
C9 C10 H10 119.9 . . ?
C11 C10 H10 119.9 . . ?
C12 C11 C10 119.8(5) . . ?
C12 C11 C14 120.8(5) . . ?
C10 C11 C14 119.3(5) . . ?
C13 C12 C11 119.7(5) . . ?
C13 C12 H12 120.1 . . ?
C11 C12 H12 120.1 . . ?
C12 C13 C8 121.7(5) . . ?
C12 C13 H13 119.2 . . ?
C8 C13 H13 119.2 . . ?
N2 C14 C11 179.2(7) . . ?
N3 C15 C16 125.1(6) . . ?
N3 C15 H15 117.4 . . ?
C16 C15 H15 117.4 . . ?
C17 C16 C15 117.5(6) . . ?
C17 C16 H16 121.2 . . ?
C15 C16 H16 121.2 . . ?
C18 C17 C16 119.7(6) . . ?
C18 C17 H17 120.2 . . ?
C16 C17 H17 120.2 . . ?
C17 C18 C19 118.2(6) . . ?
C17 C18 H18 120.9 . . ?
C19 C18 H18 120.9 . . ?
N3 C19 C18 122.9(6) . . ?
N3 C19 H19 118.5 . . ?
C18 C19 H19 118.5 . . ?
N4 C20 C21 124.3(7) . . ?
N4 C20 H20 117.8 . . ?
C21 C20 H20 117.8 . . ?
C20 C21 C22 119.3(6) . . ?
C20 C21 H21 120.4 . . ?
C22 C21 H21 120.4 . . ?
C23 C22 C21 117.3(6) . . ?
C23 C22 H22 121.3 . . ?
C21 C22 H22 121.3 . . ?
C22 C23 C24 119.9(6) . . ?
C22 C23 H23 120.1 . . ?
C24 C23 H23 120.1 . . ?
N4 C24 C23 123.1(6) . . ?
N4 C24 H24 118.4 . . ?
C23 C24 H24 118.4 . . ?
N5 C25 C26 123.3(6) . . ?
N5 C25 H25 118.3 . . ?
C26 C25 H25 118.3 . . ?
C27 C26 C25 119.5(6) . . ?
C27 C26 H26 120.2 . . ?
C25 C26 H26 120.2 . . ?
C26 C27 C28 118.5(6) . . ?
C26 C27 H27 120.7 . . ?
C28 C27 H27 120.7 . . ?
C27 C28 C29 118.7(6) . . ?
C27 C28 H28 120.7 . . ?
C29 C28 H28 120.7 . . ?
N5 C29 C28 124.0(6) . . ?
N5 C29 H29 118.0 . . ?
C28 C29 H29 118.0 . . ?
N6 C30 C31 124.2(6) . . ?
N6 C30 H30 117.9 . . ?
C31 C30 H30 117.9 . . ?
C30 C31 C32 118.5(7) . . ?
C30 C31 H31 120.8 . . ?
C32 C31 H31 120.8 . . ?
C31 C32 C33 118.7(7) . . ?
C31 C32 H32 120.7 . . ?
C33 C32 H32 120.7 . . ?
C32 C33 C34 118.8(7) . . ?
C32 C33 H33 120.6 . . ?
C34 C33 H33 120.6 . . ?
N6 C34 C33 123.8(7) . . ?
N6 C34 H34 118.1 . . ?
C33 C34 H34 118.1 . . ?
N7 C35 C36 123.8(7) . . ?
N7 C35 H35 118.1 . . ?
C36 C35 H35 118.1 . . ?
C37 C36 C35 118.1(7) . . ?
C37 C36 H36 121.0 . . ?
C35 C36 H36 121.0 . . ?
C36 C37 C36 120.3(9) 2 . ?
C36 C37 H37 119.9 2 . ?
C36 C37 H37 119.9 . . ?
C40 N8 C40 115.4(13) . 2_656 ?
N8 C40 C39 122.9(12) . . ?
N8 C40 H40 118.5 . . ?
C39 C40 H40 118.5 . . ?
C38 C39 C40 115.4(15) . . ?
C38 C39 H39 122.3 . . ?
C40 C39 H39 122.3 . . ?
C39 C38 C39 128(2) 2_656 . ?
C39 C38 H38 116.2 2_656 . ?
C39 C38 H38 116.2 . . ?

loop_
_geom_bond_atom_site_label_1
_geom_bond_atom_site_label_2
_geom_bond_distance
_geom_bond_site_symmetry_2
_geom_bond_publ_flag
Li1 O2 1.888(11) . ?
Li1 O1 1.893(10) . ?
Li1 N3 2.079(11) . ?
Li1 N4 2.091(11) . ?
Li1 Li2 2.649(12) . ?
Li2 O1 1.893(10) . ?
Li2 O2 1.933(10) . ?
Li2 N5 2.068(11) . ?
Li2 N6 2.079(11) . ?
O1 C1 1.305(6) . ?
O2 C8 1.304(6) . ?
N1 C7 1.139(7) . ?
N2 C14 1.142(7) . ?
N3 C15 1.315(7) . ?
N3 C19 1.337(8) . ?
N4 C20 1.341(8) . ?
N4 C24 1.341(7) . ?
N5 C25 1.335(8) . ?
N5 C29 1.351(7) . ?
N6 C34 1.337(7) . ?
N6 C30 1.341(9) . ?
N7 C35 1.330(7) . ?
N7 C35 1.330(7) 2 ?
C1 C2 1.409(7) . ?
C1 C6 1.425(7) . ?
C2 C3 1.364(7) . ?
C2 H2 0.9500 . ?
C3 C4 1.413(7) . ?
C3 H3 0.9500 . ?
C4 C5 1.395(8) . ?
C4 C7 1.449(8) . ?
C5 C6 1.372(7) . ?
C5 H5 0.9500 . ?
C6 H6 0.9500 . ?
C8 C9 1.398(7) . ?
C8 C13 1.421(7) . ?
C9 C10 1.387(7) . ?
C9 H9 0.9500 . ?
C10 C11 1.390(7) . ?
C10 H10 0.9500 . ?
C11 C12 1.390(8) . ?
C11 C14 1.449(8) . ?
C12 C13 1.390(7) . ?
C12 H12 0.9500 . ?
C13 H13 0.9500 . ?
C15 C16 1.372(8) . ?
C15 H15 0.9500 . ?
C16 C17 1.370(9) . ?
C16 H16 0.9500 . ?
C17 C18 1.363(8) . ?
C17 H17 0.9500 . ?
C18 C19 1.393(9) . ?
C18 H18 0.9500 . ?
C19 H19 0.9500 . ?
C20 C21 1.366(9) . ?
C20 H20 0.9500 . ?
C21 C22 1.386(9) . ?
C21 H21 0.9500 . ?
C22 C23 1.378(9) . ?
C22 H22 0.9500 . ?
C23 C24 1.382(9) . ?
C23 H23 0.9500 . ?
C24 H24 0.9500 . ?
C25 C26 1.377(9) . ?
C25 H25 0.9500 . ?
C26 C27 1.368(8) . ?
C26 H26 0.9500 . ?
C27 C28 1.370(9) . ?
C27 H27 0.9500 . ?
C28 C29 1.372(9) . ?
C28 H28 0.9500 . ?
C29 H29 0.9500 . ?
C30 C31 1.375(9) . ?
C30 H30 0.9500 . ?
C31 C32 1.376(9) . ?
C31 H31 0.9500 . ?
C32 C33 1.377(10) . ?
C32 H32 0.9500 . ?
C33 C34 1.379(9) . ?
C33 H33 0.9500 . ?
C34 H34 0.9500 . ?
C35 C36 1.369(9) . ?
C35 H35 0.9500 . ?
C36 C37 1.349(8) . ?
C36 H36 0.9500 . ?
C37 C36 1.349(8) 2 ?
C37 H37 0.9500 . ?
N8 C40 1.348(11) . ?
N8 C40 1.348(11) 2_656 ?
C40 C39 1.401(14) . ?
C40 H40 0.9500 . ?
C39 C38 1.291(13) . ?
C39 H39 0.9500 . ?
C38 C39 1.291(13) 2_656 ?
C38 H38 0.9500 . ?

loop_
_geom_torsion_atom_site_label_1
_geom_torsion_atom_site_label_2
_geom_torsion_atom_site_label_3
_geom_torsion_atom_site_label_4
_geom_torsion
_geom_torsion_site_symmetry_1
_geom_torsion_site_symmetry_2
_geom_torsion_site_symmetry_3
_geom_torsion_site_symmetry_4
_geom_torsion_publ_flag
O2 Li1 Li2 O1 179.2(7) . . . . ?
N3 Li1 Li2 O1 -86.2(6) . . . . ?
N4 Li1 Li2 O1 97.4(6) . . . . ?
O1 Li1 Li2 O2 -179.2(7) . . . . ?
N3 Li1 Li2 O2 94.6(6) . . . . ?
N4 Li1 Li2 O2 -81.7(6) . . . . ?
O2 Li1 Li2 N5 94.9(6) . . . . ?
O1 Li1 Li2 N5 -84.3(5) . . . . ?
N3 Li1 Li2 N5 -170.5(5) . . . . ?
N4 Li1 Li2 N5 13.2(8) . . . . ?
O2 Li1 Li2 N6 -86.3(5) . . . . ?
O1 Li1 Li2 N6 94.6(6) . . . . ?
N3 Li1 Li2 N6 8.3(8) . . . . ?
N4 Li1 Li2 N6 -168.0(5) . . . . ?
O2 Li2 O1 C1 -171.9(6) . . . . ?
N5 Li2 O1 C1 -55.4(9) . . . . ?
N6 Li2 O1 C1 75.4(9) . . . . ?
Li1 Li2 O1 C1 -172.5(9) . . . . ?
O2 Li2 O1 Li1 0.6(5) . . . . ?
N5 Li2 O1 Li1 117.2(5) . . . . ?
N6 Li2 O1 Li1 -112.1(5) . . . . ?
O2 Li1 O1 C1 173.6(4) . . . . ?
N3 Li1 O1 C1 -68.1(7) . . . . ?
N4 Li1 O1 C1 60.1(8) . . . . ?
Li2 Li1 O1 C1 174.2(7) . . . . ?
O2 Li1 O1 Li2 -0.6(5) . . . . ?
N3 Li1 O1 Li2 117.7(5) . . . . ?
N4 Li1 O1 Li2 -114.1(6) . . . . ?
O1 Li1 O2 C8 170.0(6) . . . . ?
N3 Li1 O2 C8 55.9(10) . . . . ?
N4 Li1 O2 C8 -67.6(8) . . . . ?
Li2 Li1 O2 C8 169.4(8) . . . . ?
O1 Li1 O2 Li2 0.6(5) . . . . ?
N3 Li1 O2 Li2 -113.4(5) . . . . ?
N4 Li1 O2 Li2 123.0(5) . . . . ?
O1 Li2 O2 C8 -172.1(4) . . . . ?
N5 Li2 O2 C8 77.7(7) . . . . ?
N6 Li2 O2 C8 -54.7(8) . . . . ?
Li1 Li2 O2 C8 -171.5(7) . . . . ?
O1 Li2 O2 Li1 -0.6(5) . . . . ?
N5 Li2 O2 Li1 -110.8(5) . . . . ?
N6 Li2 O2 Li1 116.8(5) . . . . ?
O2 Li1 N3 C15 -84.2(8) . . . . ?
O1 Li1 N3 C15 172.8(5) . . . . ?
N4 Li1 N3 C15 39.2(8) . . . . ?
Li2 Li1 N3 C15 -137.7(6) . . . . ?
O2 Li1 N3 C19 82.2(7) . . . . ?
O1 Li1 N3 C19 -20.9(7) . . . . ?
N4 Li1 N3 C19 -154.5(5) . . . . ?
Li2 Li1 N3 C19 28.6(7) . . . . ?
O2 Li1 N4 C20 -22.6(7) . . . . ?
O1 Li1 N4 C20 81.7(7) . . . . ?
N3 Li1 N4 C20 -149.6(5) . . . . ?
Li2 Li1 N4 C20 27.2(7) . . . . ?
O2 Li1 N4 C24 152.8(5) . . . . ?
O1 Li1 N4 C24 -103.0(7) . . . . ?
N3 Li1 N4 C24 25.7(7) . . . . ?
Li2 Li1 N4 C24 -157.5(5) . . . . ?
O1 Li2 N5 C25 152.3(6) . . . . ?
O2 Li2 N5 C25 -107.9(7) . . . . ?
N6 Li2 N5 C25 21.7(9) . . . . ?
Li1 Li2 N5 C25 -159.4(6) . . . . ?
O1 Li2 N5 C29 -28.8(6) . . . . ?
O2 Li2 N5 C29 71.0(6) . . . . ?
N6 Li2 N5 C29 -159.4(5) . . . . ?
Li1 Li2 N5 C29 19.5(6) . . . . ?
O1 Li2 N6 C34 -179.7(5) . . . . ?
O2 Li2 N6 C34 79.3(7) . . . . ?
N5 Li2 N6 C34 -52.7(8) . . . . ?
Li1 Li2 N6 C34 128.4(6) . . . . ?
O1 Li2 N6 C30 8.2(7) . . . . ?
O2 Li2 N6 C30 -92.8(6) . . . . ?
N5 Li2 N6 C30 135.2(6) . . . . ?
Li1 Li2 N6 C30 -43.7(7) . . . . ?
Li2 O1 C1 C2 -166.0(7) . . . . ?
Li1 O1 C1 C2 23.5(8) . . . . ?
Li2 O1 C1 C6 14.2(11) . . . . ?
Li1 O1 C1 C6 -156.2(6) . . . . ?
O1 C1 C2 C3 178.5(5) . . . . ?
C6 C1 C2 C3 -1.8(8) . . . . ?
C1 C2 C3 C4 1.8(9) . . . . ?
C2 C3 C4 C5 -0.3(8) . . . . ?
C2 C3 C4 C7 178.1(5) . . . . ?
C3 C4 C5 C6 -1.1(8) . . . . ?
C7 C4 C5 C6 -179.4(6) . . . . ?
C4 C5 C6 C1 1.0(9) . . . . ?
O1 C1 C6 C5 -179.9(5) . . . . ?
C2 C1 C6 C5 0.4(9) . . . . ?
C5 C4 C7 N1 -168(100) . . . . ?
C3 C4 C7 N1 13(33) . . . . ?
Li1 O2 C8 C9 173.6(6) . . . . ?
Li2 O2 C8 C9 -20.2(8) . . . . ?
Li1 O2 C8 C13 -4.3(10) . . . . ?
Li2 O2 C8 C13 161.9(6) . . . . ?
O2 C8 C9 C10 -178.5(5) . . . . ?
C13 C8 C9 C10 -0.5(8) . . . . ?
C8 C9 C10 C11 -0.7(9) . . . . ?
C9 C10 C11 C12 1.4(9) . . . . ?
C9 C10 C11 C14 -177.4(6) . . . . ?
C10 C11 C12 C13 -0.9(9) . . . . ?
C14 C11 C12 C13 177.9(6) . . . . ?
C11 C12 C13 C8 -0.3(9) . . . . ?
O2 C8 C13 C12 179.0(5) . . . . ?
C9 C8 C13 C12 1.0(8) . . . . ?
C12 C11 C14 N2 -178(100) . . . . ?
C10 C11 C14 N2 1(60) . . . . ?
C19 N3 C15 C16 -3.6(9) . . . . ?
Li1 N3 C15 C16 162.5(6) . . . . ?
N3 C15 C16 C17 0.0(9) . . . . ?
C15 C16 C17 C18 3.5(9) . . . . ?
C16 C17 C18 C19 -3.3(10) . . . . ?
C15 N3 C19 C18 3.8(9) . . . . ?
Li1 N3 C19 C18 -164.2(6) . . . . ?
C17 C18 C19 N3 -0.5(10) . . . . ?
C24 N4 C20 C21 -0.9(9) . . . . ?
Li1 N4 C20 C21 175.1(5) . . . . ?
N4 C20 C21 C22 -0.6(9) . . . . ?
C20 C21 C22 C23 1.5(9) . . . . ?
C21 C22 C23 C24 -1.1(9) . . . . ?
C20 N4 C24 C23 1.3(8) . . . . ?
Li1 N4 C24 C23 -173.9(5) . . . . ?
C22 C23 C24 N4 -0.3(9) . . . . ?
C29 N5 C25 C26 -1.1(9) . . . . ?
Li2 N5 C25 C26 177.7(6) . . . . ?
N5 C25 C26 C27 -0.9(10) . . . . ?
C25 C26 C27 C28 2.2(9) . . . . ?
C26 C27 C28 C29 -1.5(10) . . . . ?
C25 N5 C29 C28 1.9(9) . . . . ?
Li2 N5 C29 C28 -177.3(6) . . . . ?
C27 C28 C29 N5 -0.6(10) . . . . ?
C34 N6 C30 C31 -1.0(10) . . . . ?
Li2 N6 C30 C31 172.1(6) . . . . ?
N6 C30 C31 C32 2.2(11) . . . . ?
C30 C31 C32 C33 -2.0(11) . . . . ?
C31 C32 C33 C34 0.8(12) . . . . ?
C30 N6 C34 C33 -0.3(9) . . . . ?
Li2 N6 C34 C33 -172.4(6) . . . . ?
C32 C33 C34 N6 0.5(11) . . . . ?
C35 N7 C35 C36 0.5(6) 2 . . . ?
N7 C35 C36 C37 -1.1(11) . . . . ?
C35 C36 C37 C36 0.5(5) . . . 2 ?
C40 N8 C40 C39 -3.0(8) 2_656 . . . ?
N8 C40 C39 C38 5.9(16) . . . . ?
C40 C39 C38 C39 -2.8(7) . . . 2_656 ?
